data_4064004
loop_
_publ_author_name
'Poulain, Aur\'elie'
'Canseco-Gonzalez, Daniel'
'Hynes-Roche, Rachel'
'M\"uller-Bunz, Helge'
'Schuster, Oliver'
'Stoeckli-Evans, Helen'
'Neels, Antonia'
'Albrecht, Martin'

_publ_section_title
;
 Synthesis and Tunability of Abnormal 1,2,3-Triazolylidene Palladium and
 Rhodium Complexes
;
_journal_issue 5
_journal_name_full Organometallics
_journal_page_first 1021
_journal_paper_doi 10.1021/om101076u
_journal_volume 30
_journal_year 2011
_chemical_formula_sum 'C15.67 H13.33 Cl1.33 I N3 Pd'
_chemical_formula_weight 524.19
_chemical_name_systematic
;
 ?
;
_space_group_IT_number 14
_symmetry_cell_setting monoclinic
_symmetry_Int_Tables_number 14
_symmetry_space_group_name_Hall '-P 2yn'
_symmetry_space_group_name_H-M 'P 1 21/n 1'
_atom_sites_solution_hydrogens geom
_atom_sites_solution_primary direct
_atom_sites_solution_secondary difmap
_audit_creation_date 2010-09-22T15:58:37-00:00
_audit_creation_method 'WinGX routine CIF_UPDATE'
_cell_angle_alpha 90
_cell_angle_beta 91.153(6)
_cell_angle_gamma 90
_cell_formula_units_Z 12
_cell_length_a 15.4702(14)
_cell_length_b 20.6531(10)
_cell_length_c 16.2193(10)
_cell_measurement_reflns_used 19545
_cell_measurement_temperature 100
_cell_measurement_theta_max 26.76
_cell_measurement_theta_min 1.59
_cell_volume 5181.1(6)
_computing_cell_refinement 'STOE X-AREA'
_computing_data_collection 'STOE X-AREA'
_computing_data_reduction 'STOE X-RED'
_computing_structure_refinement 'SHELXL-97 (Sheldrick, 2008)'
_diffrn_ambient_temperature 100
_diffrn_detector 'image plate (34 cm diameter)'
_diffrn_detector_area_resol_mean 6.67
_diffrn_measured_fraction_theta_full 0.953
_diffrn_measured_fraction_theta_max 0.953
_diffrn_measurement_device '2-circle goniometer'
_diffrn_measurement_device_type 'STOE IPDS 2T'
_diffrn_measurement_method 'rotation method'
_diffrn_radiation_monochromator graphite
_diffrn_radiation_type MoK\a
_diffrn_radiation_wavelength 0.71073
_diffrn_reflns_av_R_equivalents 0.1104
_diffrn_reflns_av_unetI/netI 0.0981
_diffrn_reflns_limit_h_max 18
_diffrn_reflns_limit_h_min -15
_diffrn_reflns_limit_k_max 24
_diffrn_reflns_limit_k_min -24
_diffrn_reflns_limit_l_max 19
_diffrn_reflns_limit_l_min -19
_diffrn_reflns_number 35537
_diffrn_reflns_theta_full 25.35
_diffrn_reflns_theta_max 25.35
_diffrn_reflns_theta_min 1.6
_diffrn_source 'sealed X-ray tube, 12 x 0.4 mm long-fine focus'
_exptl_absorpt_coefficient_mu 3.067
_exptl_absorpt_correction_T_max 0.6435
_exptl_absorpt_correction_T_min 0.3984
_exptl_absorpt_correction_type numerical
_exptl_crystal_colour 'pale yellow'
_exptl_crystal_density_diffrn 2.016
_exptl_crystal_density_method 'not measured'
_exptl_crystal_description block
_exptl_crystal_F_000 3000
_exptl_crystal_size_max 0.4
_exptl_crystal_size_mid 0.3
_exptl_crystal_size_min 0.2
_refine_diff_density_max 1.633
_refine_diff_density_min -1.24
_refine_diff_density_rms 0.185
_refine_ls_extinction_method none
_refine_ls_goodness_of_fit_ref 0.954
_refine_ls_hydrogen_treatment riding
_refine_ls_matrix_type full
_refine_ls_number_parameters 598
_refine_ls_number_reflns 9049
_refine_ls_number_restraints 0
_refine_ls_restrained_S_all 0.954
_refine_ls_R_factor_all 0.1148
_refine_ls_R_factor_gt 0.063
_refine_ls_shift/su_max 0.009
_refine_ls_shift/su_mean 0.001
_refine_ls_structure_factor_coef Fsqd
_refine_ls_weighting_details 'calc w=1/[\s^2^(Fo^2^)+(0.0826P)^2^+0.0000P] where P=(Fo^2^+2Fc^2^)/3'
_refine_ls_weighting_scheme calc
_refine_ls_wR_factor_gt 0.1379
_refine_ls_wR_factor_ref 0.1574
_reflns_number_gt 5522
_reflns_number_total 9049
_reflns_threshold_expression >2\s(I)
_cod_data_source_file om101076u_si_002.cif
_cod_data_source_block complex-5f
_cod_original_sg_symbol_H-M P2(1)/n
_cod_database_code 4064004

loop_
_symmetry_equiv_pos_as_xyz
'x, y, z'
'-x+1/2, y+1/2, -z+1/2'
'-x, -y, -z'
'x-1/2, -y-1/2, z-1/2'

loop_
_atom_site_label
_atom_site_type_symbol
_atom_site_fract_x
_atom_site_fract_y
_atom_site_fract_z
_atom_site_U_iso_or_equiv
_atom_site_adp_type
_atom_site_occupancy
_atom_site_symmetry_multiplicity
_atom_site_calc_flag
_atom_site_refinement_flags
C1 C 0.4866(9) 0.0087(5) 1.2330(6) 0.038(3) Uani 1 1 d .
C2 C 0.4129(10) 0.0058(5) 1.2789(6) 0.043(4) Uani 1 1 d .
C3 C 0.6370(10) 0.0084(5) 1.2704(7) 0.045(3) Uani 1 1 d .
C4 C 0.6448(10) 0.0108(6) 1.1844(8) 0.047(3) Uani 1 1 d .
C5 C 0.7322(12) 0.0141(6) 1.1580(10) 0.060(4) Uani 1 1 d .
H5 H 0.7439 0.0161 1.102 0.073 Uiso 1 1 calc R
C6 C 0.8014(11) 0.0142(6) 1.2171(11) 0.062(4) Uani 1 1 d .
H6 H 0.8581 0.0173 1.1996 0.074 Uiso 1 1 calc R
C7 C 0.7846(15) 0.0098(7) 1.3008(11) 0.074(5) Uani 1 1 d .
H7 H 0.8307 0.0078 1.3384 0.088 Uiso 1 1 calc R
C8 C 0.7019(12) 0.0084(6) 1.3290(9) 0.056(4) Uani 1 1 d .
H8 H 0.6904 0.0074 1.3851 0.067 Uiso 1 1 calc R
C9 C 0.3862(15) 0.0064(8) 1.4322(8) 0.084(7) Uani 1 1 d .
H9A H 0.3668 -0.0368 1.4441 0.127 Uiso 1 1 calc R
H9B H 0.337 0.034 1.4229 0.127 Uiso 1 1 calc R
H9C H 0.4199 0.0225 1.4781 0.127 Uiso 1 1 calc R
C11 C 0.3186(10) 0.0090(7) 1.2521(7) 0.048(3) Uani 1 1 d .
C12 C 0.2841(11) 0.0594(7) 1.2077(7) 0.050(4) Uani 1 1 d .
H12 H 0.32 0.0935 1.1932 0.06 Uiso 1 1 calc R
C13 C 0.2014(12) 0.0615(8) 1.1846(8) 0.061(4) Uani 1 1 d .
H13 H 0.1809 0.0976 1.1559 0.073 Uiso 1 1 calc R
C14 C 0.1434(13) 0.0105(7) 1.2023(10) 0.070(5) Uani 1 1 d .
H14 H 0.0865 0.0099 1.1828 0.084 Uiso 1 1 calc R
C15 C 0.1795(14) -0.0402(10) 1.2528(19) 0.124(11) Uani 1 1 d .
H15 H 0.1429 -0.0731 1.2697 0.148 Uiso 1 1 calc R
C16 C 0.2619(13) -0.0427(7) 1.2770(12) 0.075(6) Uani 1 1 d .
H16 H 0.2827 -0.0769 1.309 0.09 Uiso 1 1 calc R
C98 C 0.6410(11) 0.3612(8) 0.3737(10) 0.066(4) Uani 1 1 d .
H98A H 0.6394 0.3143 0.3715 0.08 Uiso 1 1 calc R
H98B H 0.6829 0.3761 0.3343 0.08 Uiso 1 1 calc R
C99 C 0.4209(11) 0.3506(8) 0.5288(8) 0.063(4) Uani 1 1 d .
H99A H 0.3881 0.3176 0.557 0.075 Uiso 1 1 calc R
H99B H 0.4587 0.3292 0.4903 0.075 Uiso 1 1 calc R
C201 C 0.4117(7) 0.1724(5) 0.6562(6) 0.026(2) Uani 1 1 d .
C202 C 0.4510(8) 0.1789(5) 0.7327(6) 0.031(3) Uani 1 1 d .
C203 C 0.2640(8) 0.1554(5) 0.6065(6) 0.032(3) Uani 1 1 d .
C204 C 0.3027(8) 0.1594(6) 0.5299(7) 0.035(3) Uani 1 1 d .
C205 C 0.2471(9) 0.1505(8) 0.4637(8) 0.057(4) Uani 1 1 d .
H205 H 0.2685 0.1512 0.4105 0.068 Uiso 1 1 calc R
C206 C 0.1586(11) 0.1405(10) 0.4752(10) 0.079(5) Uani 1 1 d .
H206 H 0.1222 0.1358 0.4293 0.095 Uiso 1 1 calc R
C207 C 0.1243(11) 0.1375(11) 0.5522(11) 0.083(6) Uani 1 1 d .
H207 H 0.0653 0.1306 0.558 0.1 Uiso 1 1 calc R
C208 C 0.1760(9) 0.1444(6) 0.6203(8) 0.046(3) Uani 1 1 d .
H208 H 0.1543 0.1421 0.6733 0.055 Uiso 1 1 calc R
C209 C 0.3873(9) 0.1711(6) 0.8770(6) 0.040(3) Uani 1 1 d .
H20A H 0.3335 0.1867 0.8979 0.06 Uiso 1 1 calc R
H20B H 0.4333 0.1992 0.895 0.06 Uiso 1 1 calc R
H20C H 0.398 0.1281 0.8973 0.06 Uiso 1 1 calc R
C211 C 0.5367(7) 0.1931(5) 0.7581(5) 0.025(2) Uani 1 1 d .
C212 C 0.5784(9) 0.2508(6) 0.7343(7) 0.041(3) Uani 1 1 d .
H212 H 0.5492 0.2791 0.699 0.049 Uiso 1 1 calc R
C213 C 0.6587(10) 0.2664(7) 0.7609(7) 0.048(3) Uani 1 1 d .
H213 H 0.6826 0.306 0.7466 0.058 Uiso 1 1 calc R
C214 C 0.7071(9) 0.2222(6) 0.8109(6) 0.040(3) Uani 1 1 d .
H214 H 0.7642 0.2308 0.8262 0.048 Uiso 1 1 calc R
C215 C 0.6656(9) 0.1649(6) 0.8365(6) 0.039(3) Uani 1 1 d .
H215 H 0.6947 0.1363 0.8716 0.047 Uiso 1 1 calc R
C216 C 0.5835(8) 0.1511(6) 0.8105(6) 0.031(2) Uani 1 1 d .
H216 H 0.5577 0.1129 0.8278 0.037 Uiso 1 1 calc R
C301 C 0.6380(8) 0.1893(5) 0.2580(6) 0.029(2) Uani 1 1 d .
C302 C 0.5987(7) 0.1973(5) 0.1819(6) 0.025(2) Uani 1 1 d .
C303 C 0.7850(8) 0.1737(5) 0.3038(6) 0.028(2) Uani 1 1 d .
C304 C 0.7469(8) 0.1750(5) 0.3806(7) 0.032(2) Uani 1 1 d .
C305 C 0.8040(10) 0.1665(6) 0.4491(8) 0.051(3) Uani 1 1 d .
H305 H 0.7826 0.1648 0.5022 0.061 Uiso 1 1 calc R
C306 C 0.8936(10) 0.1605(8) 0.4360(9) 0.059(4) Uani 1 1 d .
H306 H 0.9309 0.1568 0.4814 0.071 Uiso 1 1 calc R
C307 C 0.9273(11) 0.1600(7) 0.3590(9) 0.056(4) Uani 1 1 d .
H307 H 0.9864 0.1545 0.3527 0.068 Uiso 1 1 calc R
C308 C 0.8755(9) 0.1675(6) 0.2917(8) 0.041(3) Uani 1 1 d .
H308 H 0.8982 0.1685 0.2391 0.05 Uiso 1 1 calc R
C309 C 0.6560(10) 0.1931(7) 0.0369(6) 0.051(4) Uani 1 1 d .
H30A H 0.7095 0.2074 0.0141 0.076 Uiso 1 1 calc R
H30B H 0.6106 0.2225 0.021 0.076 Uiso 1 1 calc R
H30C H 0.6424 0.1506 0.0164 0.076 Uiso 1 1 calc R
C311 C 0.5101(7) 0.2101(5) 0.1582(6) 0.026(2) Uani 1 1 d .
C312 C 0.4621(7) 0.1696(5) 0.1051(5) 0.026(2) Uani 1 1 d .
H312 H 0.4889 0.1335 0.0828 0.032 Uiso 1 1 calc R
C313 C 0.3788(9) 0.1812(6) 0.0853(7) 0.039(3) Uani 1 1 d .
H313 H 0.3486 0.1531 0.0503 0.046 Uiso 1 1 calc R
C314 C 0.3378(9) 0.2355(7) 0.1175(7) 0.045(3) Uani 1 1 d .
H314 H 0.2801 0.2441 0.1047 0.054 Uiso 1 1 calc R
C315 C 0.3835(9) 0.2750(6) 0.1673(8) 0.045(3) Uani 1 1 d .
H315 H 0.3556 0.3108 0.1891 0.054 Uiso 1 1 calc R
C316 C 0.4682(9) 0.2659(5) 0.1880(7) 0.039(3) Uani 1 1 d .
H316 H 0.4979 0.2957 0.2209 0.047 Uiso 1 1 calc R
N1 N 0.5489(8) 0.0061(5) 1.2917(6) 0.043(3) Uani 1 1 d .
N2 N 0.5215(11) 0.0046(5) 1.3689(6) 0.057(4) Uani 1 1 d .
N3 N 0.4385(10) 0.0055(5) 1.3593(6) 0.052(3) Uani 1 1 d .
N201 N 0.3251(6) 0.1623(4) 0.6718(5) 0.0240(19) Uani 1 1 d .
N202 N 0.3067(7) 0.1612(4) 0.7524(5) 0.029(2) Uani 1 1 d .
N203 N 0.3827(6) 0.1700(4) 0.7867(5) 0.027(2) Uani 1 1 d .
N301 N 0.7236(6) 0.1815(4) 0.2404(5) 0.030(2) Uani 1 1 d .
N302 N 0.7406(7) 0.1828(5) 0.1592(5) 0.037(2) Uani 1 1 d .
N303 N 0.6641(6) 0.1911(4) 0.1266(5) 0.030(2) Uani 1 1 d .
Cl96 Cl 0.3492(3) 0.4022(2) 0.4739(2) 0.0717(11) Uani 1 1 d .
Cl97 Cl 0.4834(3) 0.3939(2) 0.6009(2) 0.0709(11) Uani 1 1 d .
Cl98 Cl 0.5369(3) 0.3927(2) 0.3464(2) 0.0648(10) Uani 1 1 d .
Cl99 Cl 0.6728(3) 0.3856(2) 0.4717(2) 0.0781(12) Uani 1 1 d .
Pd1 Pd 0.53525(6) 0.00702(4) 1.11700(5) 0.0327(2) Uani 1 1 d .
Pd2 Pd 0.43134(6) 0.17419(4) 0.53332(4) 0.0260(2) Uani 1 1 d .
Pd3 Pd 0.61769(6) 0.18325(4) 0.38021(4) 0.0260(2) Uani 1 1 d .
I1 I 0.61313(6) 0.00502(4) 0.97287(4) 0.0471(2) Uani 1 1 d .
I2 I 0.44415(6) 0.18343(4) 0.37224(4) 0.0438(2) Uani 1 1 d .
I3 I 0.60333(6) 0.18377(5) 0.54135(4) 0.0467(2) Uani 1 1 d .

loop_
_atom_site_aniso_label
_atom_site_aniso_U_11
_atom_site_aniso_U_22
_atom_site_aniso_U_33
_atom_site_aniso_U_23
_atom_site_aniso_U_13
_atom_site_aniso_U_12
C1 0.069(10) 0.022(6) 0.022(5) -0.002(4) -0.004(5) 0.005(5)
C2 0.084(12) 0.033(6) 0.014(5) -0.001(4) 0.023(6) -0.003(6)
C3 0.066(11) 0.023(6) 0.046(7) 0.001(5) -0.023(7) 0.010(6)
C4 0.042(9) 0.026(6) 0.071(9) 0.009(6) -0.015(7) 0.008(5)
C5 0.075(13) 0.029(7) 0.078(10) -0.004(6) -0.014(9) -0.006(7)
C6 0.035(9) 0.043(8) 0.106(13) 0.011(8) -0.020(8) -0.010(6)
C7 0.109(18) 0.040(8) 0.071(10) 0.002(7) -0.018(10) -0.007(9)
C8 0.075(13) 0.037(7) 0.055(8) 0.008(6) -0.008(8) -0.004(7)
C9 0.16(2) 0.071(10) 0.029(7) -0.007(7) 0.038(9) -0.008(11)
C11 0.047(9) 0.060(8) 0.037(6) 0.002(6) 0.020(6) 0.011(7)
C12 0.062(11) 0.055(8) 0.035(6) 0.000(6) 0.019(7) -0.005(7)
C13 0.064(12) 0.077(10) 0.042(7) -0.012(7) 0.012(7) -0.006(8)
C14 0.076(13) 0.056(10) 0.077(10) 0.009(8) 0.012(9) -0.008(9)
C15 0.050(14) 0.066(12) 0.26(3) 0.007(15) 0.056(18) 0.005(10)
C16 0.073(14) 0.049(9) 0.105(13) 0.011(8) 0.052(11) 0.003(8)
C98 0.040(10) 0.078(11) 0.082(10) -0.021(9) 0.011(8) 0.007(8)
C99 0.065(12) 0.074(10) 0.050(8) 0.013(7) 0.017(8) -0.003(8)
C201 0.021(6) 0.035(6) 0.023(5) -0.007(4) -0.005(4) 0.001(4)
C202 0.036(7) 0.029(6) 0.027(5) 0.009(4) 0.009(5) 0.002(5)
C203 0.036(8) 0.038(6) 0.022(5) 0.002(4) -0.008(5) 0.001(5)
C204 0.023(7) 0.042(7) 0.040(6) 0.009(5) -0.011(5) -0.001(5)
C205 0.030(8) 0.103(11) 0.038(7) 0.016(7) -0.003(6) 0.003(8)
C206 0.027(10) 0.141(16) 0.068(10) 0.035(10) -0.021(8) -0.004(10)
C207 0.017(9) 0.154(18) 0.079(11) 0.038(11) -0.009(8) -0.010(10)
C208 0.027(8) 0.055(8) 0.055(7) 0.013(6) -0.009(6) -0.003(6)
C209 0.053(9) 0.043(7) 0.025(5) 0.003(5) 0.013(5) -0.009(6)
C211 0.034(7) 0.030(6) 0.012(4) -0.004(4) 0.003(4) -0.005(5)
C212 0.046(9) 0.050(7) 0.027(5) 0.005(5) 0.015(5) 0.000(6)
C213 0.047(10) 0.065(9) 0.034(6) 0.000(6) 0.008(6) -0.015(7)
C214 0.032(8) 0.064(8) 0.025(5) -0.018(5) -0.006(5) -0.014(6)
C215 0.041(8) 0.061(8) 0.015(5) -0.008(5) -0.005(5) -0.005(6)
C216 0.026(7) 0.041(6) 0.026(5) -0.003(5) -0.001(4) -0.003(5)
C301 0.025(7) 0.030(6) 0.031(5) -0.010(4) -0.010(4) -0.005(5)
C302 0.025(7) 0.028(5) 0.022(5) -0.009(4) 0.002(4) -0.003(4)
C303 0.027(7) 0.021(5) 0.036(5) -0.007(4) -0.004(5) 0.001(4)
C304 0.017(6) 0.036(6) 0.043(6) 0.005(5) -0.004(5) 0.007(5)
C305 0.044(10) 0.056(8) 0.051(7) -0.012(6) -0.003(6) -0.012(6)
C306 0.038(10) 0.085(11) 0.054(8) 0.001(7) -0.012(7) 0.009(8)
C307 0.055(11) 0.059(9) 0.056(8) 0.000(7) 0.009(8) 0.011(7)
C308 0.027(7) 0.042(7) 0.055(7) -0.010(5) 0.000(6) -0.001(5)
C309 0.053(10) 0.089(10) 0.010(5) -0.007(5) 0.001(5) 0.003(7)
C311 0.030(7) 0.027(5) 0.022(5) 0.006(4) 0.011(4) 0.003(4)
C312 0.032(7) 0.035(6) 0.013(4) 0.006(4) 0.002(4) 0.000(5)
C313 0.042(8) 0.046(7) 0.028(5) 0.006(5) -0.002(5) 0.002(6)
C314 0.027(8) 0.071(9) 0.037(6) 0.020(6) -0.002(5) 0.000(6)
C315 0.037(9) 0.046(7) 0.052(7) 0.011(6) 0.018(6) 0.022(6)
C316 0.039(8) 0.036(6) 0.043(6) -0.005(5) 0.005(6) -0.001(5)
N1 0.063(9) 0.031(5) 0.034(5) -0.008(4) -0.023(5) 0.011(5)
N2 0.112(13) 0.034(6) 0.026(5) -0.007(4) -0.002(6) 0.017(7)
N3 0.087(11) 0.050(7) 0.019(4) 0.006(4) 0.012(5) 0.021(7)
N201 0.025(6) 0.029(5) 0.018(4) 0.000(3) 0.000(4) -0.002(4)
N202 0.032(6) 0.037(5) 0.018(4) 0.005(3) 0.006(4) 0.004(4)
N203 0.024(6) 0.042(5) 0.016(4) 0.003(3) 0.003(4) -0.003(4)
N301 0.019(5) 0.034(5) 0.036(5) -0.002(4) 0.001(4) 0.003(4)
N302 0.038(7) 0.045(6) 0.029(5) -0.011(4) 0.009(5) -0.005(5)
N303 0.021(6) 0.054(6) 0.017(4) -0.009(4) 0.008(4) -0.006(4)
Cl96 0.047(3) 0.100(3) 0.068(2) 0.013(2) -0.0013(19) 0.002(2)
Cl97 0.044(2) 0.101(3) 0.068(2) 0.017(2) -0.0003(18) -0.004(2)
Cl98 0.054(3) 0.075(3) 0.066(2) -0.0121(18) 0.0004(18) 0.0017(19)
Cl99 0.060(3) 0.116(4) 0.058(2) -0.005(2) 0.006(2) 0.007(2)
Pd1 0.0409(6) 0.0320(5) 0.0255(4) 0.0004(3) 0.0045(4) 0.0024(4)
Pd2 0.0266(5) 0.0340(4) 0.0173(4) 0.0035(3) -0.0015(3) -0.0004(4)
Pd3 0.0259(5) 0.0326(4) 0.0194(4) -0.0040(3) -0.0006(3) -0.0003(3)
I1 0.0523(6) 0.0572(5) 0.0319(4) -0.0015(3) 0.0070(4) 0.0006(4)
I2 0.0378(5) 0.0659(5) 0.0276(4) 0.0018(3) 0.0020(3) -0.0025(4)
I3 0.0377(5) 0.0740(6) 0.0283(4) 0.0010(4) 0.0028(3) -0.0045(4)

loop_
_atom_type_symbol
_atom_type_description
_atom_type_scat_dispersion_real
_atom_type_scat_dispersion_imag
_atom_type_scat_source
C C 0.0033 0.0016 'International Tables Vol C Tables 4.2.6.8 and 6.1.1.4'
H H 0 0 'International Tables Vol C Tables 4.2.6.8 and 6.1.1.4'
N N 0.0061 0.0033 'International Tables Vol C Tables 4.2.6.8 and 6.1.1.4'
Cl Cl 0.1484 0.1585 'International Tables Vol C Tables 4.2.6.8 and 6.1.1.4'
Pd Pd -0.9988 1.0072 'International Tables Vol C Tables 4.2.6.8 and 6.1.1.4'
I I -0.4742 1.8119 'International Tables Vol C Tables 4.2.6.8 and 6.1.1.4'

loop_
_exptl_crystal_face_index_h
_exptl_crystal_face_index_k
_exptl_crystal_face_index_l
_exptl_crystal_face_perp_dist
21 -30 -26 0.1396
-11 30 -13 0.0777
-22 28 30 0.164
3 -30 12 0.0777
22 30 -21 0.1245
-29 -30 -13 0.1819
20 30 13 0.1705
-3 -23 30 0.0977

loop_
_geom_angle_atom_site_label_1
_geom_angle_atom_site_label_2
_geom_angle_atom_site_label_3
_geom_angle
_geom_angle_site_symmetry_3
N1 C1 C2 101.9(10) .
N1 C1 Pd1 112.3(10) .
C2 C1 Pd1 145.4(11) .
N3 C2 C1 107.0(14) .
N3 C2 C11 122.4(11) .
C1 C2 C11 130.3(10) .
C8 C3 C4 127.9(15) .
C8 C3 N1 121.9(12) .
C4 C3 N1 110.2(12) .
C3 C4 C5 113.6(14) .
C3 C4 Pd1 117.0(11) .
C5 C4 Pd1 129.4(11) .
C6 C5 C4 120.1(15) .
C7 C6 C5 120.4(16) .
C8 C7 C6 121.5(18) .
C7 C8 C3 116.4(15) .
C12 C11 C16 118.4(16) .
C12 C11 C2 123.2(13) .
C16 C11 C2 118.3(13) .
C13 C12 C11 122.6(14) .
C12 C13 C14 121.8(17) .
C13 C14 C15 114.8(19) .
C16 C15 C14 123.9(18) .
C15 C16 C11 118.3(18) .
Cl99 C98 Cl98 111.2(8) .
Cl97 C99 Cl96 111.2(9) .
C202 C201 N201 105.1(8) .
C202 C201 Pd2 144.5(9) .
N201 C201 Pd2 110.4(7) .
C201 C202 N203 103.2(11) .
C201 C202 C211 132.6(9) .
N203 C202 C211 124.2(10) .
C204 C203 C208 126.1(11) .
C204 C203 N201 111.8(10) .
C208 C203 N201 122.2(10) .
C205 C204 C203 114.5(11) .
C205 C204 Pd2 130.2(9) .
C203 C204 Pd2 115.2(8) .
C204 C205 C206 120.9(13) .
C207 C206 C205 121.8(14) .
C208 C207 C206 120.3(14) .
C207 C208 C203 116.4(13) .
C216 C211 C202 121.2(9) .
C216 C211 C212 117.0(11) .
C202 C211 C212 121.8(10) .
C213 C212 C211 122.6(12) .
C212 C213 C214 120.0(12) .
C215 C214 C213 117.9(12) .
C216 C215 C214 120.7(12) .
C215 C216 C211 121.7(11) .
N301 C301 C302 103.8(9) .
N301 C301 Pd3 111.6(8) .
C302 C301 Pd3 144.5(9) .
N303 C302 C301 104.8(10) .
N303 C302 C311 123.6(9) .
C301 C302 C311 131.5(9) .
C304 C303 N301 111.3(9) .
C304 C303 C308 124.2(10) .
N301 C303 C308 124.5(10) .
C303 C304 C305 115.6(11) .
C303 C304 Pd3 116.1(8) .
C305 C304 Pd3 128.1(9) .
C306 C305 C304 119.4(12) .
C307 C306 C305 122.3(14) .
C308 C307 C306 120.5(14) .
C307 C308 C303 118.0(12) .
C312 C311 C316 117.1(11) .
C312 C311 C302 122.9(9) .
C316 C311 C302 119.9(10) .
C313 C312 C311 122.4(11) .
C312 C313 C314 119.6(12) .
C315 C314 C313 118.5(13) .
C314 C315 C316 124.0(12) .
C315 C316 C311 118.3(12) .
N2 N1 C1 115.5(12) .
N2 N1 C3 123.9(11) .
C1 N1 C3 120.5(10) .
N3 N2 N1 102.8(10) .
N2 N3 C2 112.7(11) .
N2 N3 C9 118.3(13) .
C2 N3 C9 129.0(16) .
N202 N201 C201 113.9(9) .
N202 N201 C203 125.2(9) .
C201 N201 C203 120.8(8) .
N203 N202 N201 101.9(8) .
N202 N203 C202 115.9(8) .
N202 N203 C209 117.0(9) .
C202 N203 C209 127.1(11) .
N302 N301 C301 114.1(9) .
N302 N301 C303 125.4(9) .
C301 N301 C303 120.5(9) .
N303 N302 N301 101.9(8) .
N302 N303 C302 115.2(9) .
N302 N303 C309 118.0(9) .
C302 N303 C309 126.8(11) .
C4 Pd1 C1 79.6(6) .
C4 Pd1 I1 95.0(4) .
C1 Pd1 I1 174.6(4) .
C4 Pd1 I1 177.0(3) 3_657
C1 Pd1 I1 100.0(4) 3_657
I1 Pd1 I1 85.37(4) 3_657
C204 Pd2 C201 81.8(5) .
C204 Pd2 I2 94.4(3) .
C201 Pd2 I2 174.7(3) .
C204 Pd2 I3 175.4(3) .
C201 Pd2 I3 97.0(3) .
I2 Pd2 I3 87.03(3) .
C304 Pd3 C301 80.4(5) .
C304 Pd3 I3 95.8(3) .
C301 Pd3 I3 174.4(3) .
C304 Pd3 I2 174.6(3) .
C301 Pd3 I2 97.4(3) .
I3 Pd3 I2 86.75(3) .
Pd1 I1 Pd1 94.63(4) 3_657
Pd2 I2 Pd3 92.71(4) .
Pd3 I3 Pd2 93.17(4) .

loop_
_geom_bond_atom_site_label_1
_geom_bond_atom_site_label_2
_geom_bond_distance
_geom_bond_site_symmetry_2
C1 N1 1.342(17) .
C1 C2 1.375(18) .
C1 Pd1 2.040(10) .
C2 N3 1.356(16) .
C2 C11 1.51(2) .
C3 C8 1.37(2) .
C3 C4 1.404(18) .
C3 N1 1.413(19) .
C4 C5 1.43(2) .
C4 Pd1 2.000(14) .
C5 C6 1.42(2) .
C6 C7 1.39(2) .
C7 C8 1.37(3) .
C9 N3 1.447(16) .
C11 C12 1.368(19) .
C11 C16 1.44(2) .
C12 C13 1.33(2) .
C13 C14 1.42(2) .
C14 C15 1.43(3) .
C15 C16 1.33(3) .
C98 Cl99 1.728(17) .
C98 Cl98 1.784(17) .
C99 Cl97 1.747(17) .
C99 Cl96 1.766(17) .
C201 C202 1.377(15) .
C201 N201 1.385(14) .
C201 Pd2 2.022(9) .
C202 N203 1.398(13) .
C202 C211 1.412(17) .
C203 C204 1.393(15) .
C203 C208 1.402(18) .
C203 N201 1.413(15) .
C204 C205 1.375(19) .
C204 Pd2 2.013(12) .
C205 C206 1.40(2) .
C206 C207 1.37(2) .
C207 C208 1.36(2) .
C209 N203 1.465(13) .
C211 C216 1.404(16) .
C211 C212 1.412(15) .
C212 C213 1.347(19) .
C213 C214 1.42(2) .
C214 C215 1.414(17) .
C215 C216 1.360(17) .
C301 N301 1.370(15) .
C301 C302 1.375(15) .
C301 Pd3 2.017(10) .
C302 N303 1.372(12) .
C302 C311 1.440(16) .
C303 C304 1.389(14) .
C303 N301 1.395(15) .
C303 C308 1.422(17) .
C304 C305 1.416(19) .
C304 Pd3 2.007(12) .
C305 C306 1.41(2) .
C306 C307 1.363(18) .
C307 C308 1.35(2) .
C309 N303 1.460(13) .
C311 C312 1.402(15) .
C311 C316 1.412(15) .
C312 C313 1.343(17) .
C313 C314 1.396(18) .
C314 C315 1.34(2) .
C315 C316 1.359(19) .
N1 N2 1.331(14) .
N2 N3 1.291(18) .
N201 N202 1.343(10) .
N202 N203 1.304(13) .
N301 N302 1.348(12) .
N302 N303 1.297(14) .
Pd1 I1 2.6518(11) .
Pd1 I1 2.7056(14) 3_657
Pd2 I2 2.6309(10) .
Pd2 I3 2.6685(13) .
Pd3 I3 2.6275(10) .
Pd3 I2 2.6853(13) .
I1 Pd1 2.7056(14) 3_657
